data_7248806
loop_
_publ_author_name
'Delegkou, Maria-Ioanna'
'Panagiotou, Nikos'
'Papatriantafyllopoulou, Constantina'
'Tasiopoulos, Anastasios'
'Papaioannou, Dionissios'
'Perlepes, Spyros P.'
'Nastopoulos, Vassilios'

_publ_section_title
;
 Solvatomorphism with polar protic/aprotic and non-polar solvents in a
 series of complexes derived from the
 5-phenylimidazole/tetrafluoroborate/copper(ii) reaction system
;
_journal_issue 26
_journal_name_full CrystEngComm
_journal_page_first 3574
_journal_page_last 3592
_journal_paper_doi 10.1039/D4CE00304G
_journal_volume 26
_journal_year 2024
_chemical_formula_moiety 'C36 H32 B2 Cu F8 N8, 2(C2 H6 O)'
_chemical_formula_sum 'C40 H44 B2 Cu F8 N8 O2'
_chemical_formula_weight 905.99
_space_group_crystal_system triclinic
_space_group_IT_number 2
_space_group_name_Hall '-P 1'
_space_group_name_H-M_alt 'P -1'
_atom_sites_solution_hydrogens mixed
_atom_sites_solution_primary direct
_atom_sites_solution_secondary difmap
_audit_creation_method SHELXL-2019/3
_audit_update_record
;
2024-03-21 deposited with the CCDC.	2024-06-02 downloaded from the CCDC.
;
_cell_angle_alpha 104.392(8)
_cell_angle_beta 92.473(7)
_cell_angle_gamma 106.907(9)
_cell_formula_units_Z 1
_cell_length_a 8.9408(8)
_cell_length_b 9.5997(11)
_cell_length_c 13.2336(9)
_cell_measurement_reflns_used 2334
_cell_measurement_temperature 100(2)
_cell_measurement_theta_max 26.9450
_cell_measurement_theta_min 3.7230
_cell_volume 1044.43(18)
_computing_cell_refinement 'CrysAlisPro 1.171.38.43 (Rigaku OD, 2015)'
_computing_data_collection 'CrysAlisPro 1.171.38.43 (Rigaku OD, 2015)'
_computing_data_reduction 'CrysAlisPro 1.171.38.43 (Rigaku OD, 2015)'
_computing_molecular_graphics 'PLATON v.270519 (Spek, 2009); MERCURY v.2020.3.0 (Macrae et al. 2020)'
_computing_publication_material 'WINGX v.2018.3 (Farrugia, 2012); OLEX2 v.1.3.0 (Dolomanov et al., 2009)'
_computing_structure_refinement 'SHELXL-2019/3 (Sheldrick, 2019)'
_computing_structure_solution 'SIR92 (Altomare et al., 1994); SHELXT-2018/2 (Sheldrick, 2018)'
_diffrn_ambient_temperature 100(2)
_diffrn_detector_area_resol_mean 10.4223
_diffrn_measured_fraction_theta_full 0.996
_diffrn_measured_fraction_theta_max 0.996
_diffrn_measurement_device_type 'Oxford Diffraction SuperNova with Atlas CCD detector'
_diffrn_measurement_method '\w scans'
_diffrn_radiation_type MoK\a
_diffrn_radiation_wavelength 0.71073
_diffrn_reflns_av_R_equivalents 0.0377
_diffrn_reflns_av_unetI/netI 0.0602
_diffrn_reflns_Laue_measured_fraction_full 0.996
_diffrn_reflns_Laue_measured_fraction_max 0.996
_diffrn_reflns_limit_h_max 10
_diffrn_reflns_limit_h_min -9
_diffrn_reflns_limit_k_max 11
_diffrn_reflns_limit_k_min -11
_diffrn_reflns_limit_l_max 15
_diffrn_reflns_limit_l_min -15
_diffrn_reflns_number 7679
_diffrn_reflns_point_group_measured_fraction_full 0.996
_diffrn_reflns_point_group_measured_fraction_max 0.996
_diffrn_reflns_theta_full 24.993
_diffrn_reflns_theta_max 24.993
_diffrn_reflns_theta_min 3.355
_diffrn_source 'SuperNova (Mo) X-ray Source'
_exptl_absorpt_coefficient_mu 0.605
_exptl_absorpt_correction_T_max 1.000
_exptl_absorpt_correction_T_min 0.771
_exptl_absorpt_correction_type multi-scan
_exptl_absorpt_process_details
;
CrysAlisPro 1.171.38.43 (Rigaku Oxford Diffraction, 2015)
Empirical absorption correction using spherical harmonics,
 implemented in SCALE3 ABSPACK scaling algorithm.
;
_exptl_crystal_colour 'light violet'
_exptl_crystal_density_diffrn 1.440
_exptl_crystal_density_method 'not measured'
_exptl_crystal_description prism
_exptl_crystal_F_000 467
_exptl_crystal_recrystallization_method 'Re-crystallisation from solvent: Ethanol'
_exptl_crystal_size_max 0.28
_exptl_crystal_size_mid 0.15
_exptl_crystal_size_min 0.10
_refine_diff_density_max 0.812
_refine_diff_density_min -0.724
_refine_diff_density_rms 0.084
_refine_ls_extinction_method none
_refine_ls_goodness_of_fit_ref 1.055
_refine_ls_hydrogen_treatment mixed
_refine_ls_matrix_type full
_refine_ls_number_parameters 326
_refine_ls_number_reflns 3665
_refine_ls_number_restraints 175
_refine_ls_restrained_S_all 1.225
_refine_ls_R_factor_all 0.0867
_refine_ls_R_factor_gt 0.0667
_refine_ls_shift/su_max 0.001
_refine_ls_shift/su_mean 0.000
_refine_ls_structure_factor_coef Fsqd
_refine_ls_weighting_details 'w=1/[\s^2^(Fo^2^)+(0.0488P)^2^+3.3066P] where P=(Fo^2^+2Fc^2^)/3'
_refine_ls_weighting_scheme calc
_refine_ls_wR_factor_gt 0.1458
_refine_ls_wR_factor_ref 0.1626
_reflns_Friedel_coverage 0.000
_reflns_number_gt 2938
_reflns_number_total 3665
_reflns_threshold_expression 'I > 2\s(I)'
_cod_data_source_file d4ce00304g2.cif
_cod_data_source_block 3
_cod_depositor_comments 'Adding full bibliography for 7248805--7248823.cif.'
_cod_database_code 7248806
_shelx_shelxl_version_number 2019/3
_shelx_space_group_comment
;
The symmetry employed for this shelxl refinement is uniquely defined
by the following loop, which should always be used as a source of
symmetry information in preference to the above space-group names.
They are only intended as comments.
;
_shelx_estimated_absorpt_t_min 0.849
_shelx_estimated_absorpt_t_max 0.942

loop_
_space_group_symop_operation_xyz
'x, y, z'
'-x, -y, -z'

loop_
_atom_site_label
_atom_site_type_symbol
_atom_site_fract_x
_atom_site_fract_y
_atom_site_fract_z
_atom_site_U_iso_or_equiv
_atom_site_adp_type
_atom_site_occupancy
_atom_site_site_symmetry_order
_atom_site_calc_flag
_atom_site_refinement_flags_posn
_atom_site_refinement_flags_adp
_atom_site_refinement_flags_occupancy
_atom_site_disorder_assembly
_atom_site_disorder_group
Cu Cu 0.000000 0.000000 0.000000 0.0264(2) Uani 1 2 d S . P . .
C2B C 0.2761(6) 0.0814(6) 0.1633(4) 0.0412(13) Uani 1 1 d . . . . .
H2B H 0.349179 0.081842 0.113225 0.049 Uiso 1 1 calc R U . . .
C2A C -0.1488(6) -0.2985(5) 0.0381(3) 0.0338(11) Uani 1 1 d . . . . .
H2A H -0.062186 -0.331556 0.015904 0.041 Uiso 1 1 calc R U . . .
C4B C 0.0631(6) 0.0658(5) 0.2350(3) 0.0320(10) Uani 1 1 d . . . . .
H4B H -0.044808 0.051341 0.243504 0.038 Uiso 1 1 calc R U . . .
C4A C -0.3035(5) -0.1648(5) 0.0752(3) 0.0287(10) Uani 1 1 d . . . . .
H4A H -0.345359 -0.082787 0.084180 0.034 Uiso 1 1 calc R U . . .
C5B C 0.1810(6) 0.1038(5) 0.3151(3) 0.0360(11) Uani 1 1 d . . . . .
C5A C -0.3749(5) -0.2986(5) 0.0975(3) 0.0286(10) Uani 1 1 d . . . . .
C6B C 0.1773(7) 0.1366(6) 0.4299(4) 0.0478(15) Uani 1 1 d . . . . .
C6A C -0.5218(5) -0.3516(5) 0.1419(3) 0.0320(11) Uani 1 1 d . . . . .
C7B C 0.2893(7) 0.1123(7) 0.4944(4) 0.0569(15) Uani 1 1 d . U . . .
H7B H 0.368325 0.072077 0.465597 0.068 Uiso 1 1 calc R U . . .
C7A C -0.5546(7) -0.4761(5) 0.1822(4) 0.0415(12) Uani 1 1 d . . . . .
H7A H -0.481029 -0.530490 0.181268 0.050 Uiso 1 1 calc R U . . .
C8B C 0.2813(8) 0.1496(7) 0.6047(4) 0.0632(17) Uani 1 1 d . U . . .
H8B H 0.357957 0.136135 0.650107 0.076 Uiso 1 1 calc R U . . .
C8A C -0.6942(7) -0.5211(6) 0.2239(4) 0.0477(14) Uani 1 1 d . . . . .
H8A H -0.715821 -0.606917 0.250855 0.057 Uiso 1 1 calc R U . . .
C9B C 0.1687(9) 0.2030(8) 0.6456(5) 0.0670(18) Uani 1 1 d . U . . .
H9B H 0.165883 0.227887 0.719473 0.080 Uiso 1 1 calc R U . . .
C9A C -0.8025(6) -0.4438(6) 0.2270(4) 0.0438(13) Uani 1 1 d . . . . .
H9A H -0.898322 -0.476051 0.255400 0.053 Uiso 1 1 calc R U . . .
C10B C 0.0592(9) 0.2214(7) 0.5816(4) 0.069(2) Uani 1 1 d . . . . .
H10B H -0.022710 0.256452 0.610891 0.083 Uiso 1 1 calc R U . . .
C10A C -0.7697(6) -0.3184(6) 0.1882(4) 0.0419(12) Uani 1 1 d . . . . .
H10A H -0.842541 -0.262922 0.191151 0.050 Uiso 1 1 calc R U . . .
C11B C 0.0634(8) 0.1905(7) 0.4744(4) 0.0543(15) Uani 1 1 d . . . . .
H11B H -0.013818 0.206876 0.431155 0.065 Uiso 1 1 calc R U . . .
C11A C -0.6317(6) -0.2735(5) 0.1451(4) 0.0365(11) Uani 1 1 d . . . . .
H11A H -0.611297 -0.188384 0.117454 0.044 Uiso 1 1 calc R U . . .
N1A N -0.2720(5) -0.3810(4) 0.0734(3) 0.0337(9) Uani 1 1 d D U . . .
H1A H -0.280(6) -0.471(3) 0.078(4) 0.051 Uiso 1 1 d D U . . .
N1B N 0.3139(5) 0.1115(5) 0.2679(3) 0.0411(10) Uani 1 1 d D U . . .
H1B H 0.413(3) 0.146(7) 0.291(4) 0.062 Uiso 1 1 d D U . . .
N3A N -0.1620(4) -0.1661(4) 0.0379(2) 0.0280(8) Uani 1 1 d . . . . .
N3B N 0.1224(4) 0.0512(4) 0.1404(3) 0.0288(8) Uani 1 1 d . . . . .
B B -0.2193(6) 0.2611(6) 0.1304(4) 0.0505(17) Uani 1 1 d D U . . .
F1 F -0.1606(3) 0.1705(3) 0.0629(2) 0.0521(8) Uani 1 1 d D . . . .
F2A F -0.2093(6) 0.3924(5) 0.1391(4) 0.0453(12) Uani 0.62 1 d D U P A 1
F3A F -0.1774(8) 0.2357(8) 0.2325(4) 0.0536(16) Uani 0.62 1 d D U P A 1
F4A F -0.3889(5) 0.1638(6) 0.1124(4) 0.0509(13) Uani 0.62 1 d D U P A 1
F2B F -0.1297(9) 0.4026(7) 0.0924(6) 0.053(2) Uani 0.38 1 d D U P A 2
F3B F -0.1456(11) 0.3121(10) 0.2289(6) 0.049(3) Uani 0.38 1 d D U P A 2
F4B F -0.3604(8) 0.2765(11) 0.1133(6) 0.053(2) Uani 0.38 1 d D U P A 2
O1 O 0.6188(6) 0.1970(7) 0.3726(3) 0.0841(17) Uani 1 1 d D U . . .
H1 H 0.671(8) 0.239(7) 0.329(5) 0.126 Uiso 1 1 d D U . . .
C12 C 0.6746(9) 0.3117(11) 0.4707(6) 0.101(3) Uani 1 1 d D U . . .
H12A H 0.712322 0.264354 0.520869 0.121 Uiso 0.45 1 calc R U P B 1
H12B H 0.582463 0.339307 0.497373 0.121 Uiso 0.45 1 calc R U P B 1
H12C H 0.791148 0.345404 0.483720 0.121 Uiso 0.55 1 calc R U P C 2
H12D H 0.631554 0.273543 0.529790 0.121 Uiso 0.55 1 calc R U P C 2
C13A C 0.8017(19) 0.4561(16) 0.4762(15) 0.096(6) Uani 0.45 1 d D U P D 1
H13A H 0.842945 0.509613 0.549854 0.145 Uiso 0.45 1 calc R U P D 1
H13B H 0.758196 0.520017 0.444199 0.145 Uiso 0.45 1 calc R U P D 1
H13C H 0.886981 0.433133 0.438065 0.145 Uiso 0.45 1 calc R U P D 1
C13B C 0.6137(16) 0.4431(13) 0.4577(11) 0.094(5) Uani 0.55 1 d D U P D 2
H13D H 0.650310 0.528081 0.521274 0.140 Uiso 0.55 1 calc R U P D 2
H13E H 0.498213 0.407953 0.446599 0.140 Uiso 0.55 1 calc R U P D 2
H13F H 0.654000 0.476084 0.397001 0.140 Uiso 0.55 1 calc R U P D 2

loop_
_atom_site_aniso_label
_atom_site_aniso_U_11
_atom_site_aniso_U_22
_atom_site_aniso_U_33
_atom_site_aniso_U_23
_atom_site_aniso_U_13
_atom_site_aniso_U_12
Cu 0.0306(4) 0.0301(5) 0.0189(4) -0.0020(3) -0.0071(3) 0.0187(3)
C2B 0.045(3) 0.045(3) 0.031(2) -0.007(2) -0.014(2) 0.028(3)
C2A 0.053(3) 0.037(3) 0.018(2) -0.0001(19) -0.0050(19) 0.032(2)
C4B 0.047(3) 0.024(3) 0.021(2) 0.0055(18) -0.0072(19) 0.007(2)
C4A 0.034(2) 0.018(2) 0.033(2) 0.0003(18) -0.0110(18) 0.0126(19)
C5B 0.054(3) 0.021(3) 0.029(2) 0.0068(19) -0.011(2) 0.008(2)
C5A 0.040(3) 0.021(2) 0.021(2) -0.0020(17) -0.0113(17) 0.014(2)
C6B 0.078(4) 0.024(3) 0.025(2) 0.010(2) -0.020(2) -0.006(3)
C6A 0.046(3) 0.015(2) 0.027(2) 0.0001(18) -0.0161(19) 0.005(2)
C7B 0.072(3) 0.049(3) 0.041(2) 0.014(2) -0.020(2) 0.009(2)
C7A 0.065(3) 0.023(3) 0.035(3) 0.007(2) -0.011(2) 0.013(2)
C8B 0.080(3) 0.055(3) 0.044(3) 0.026(2) -0.025(2) -0.001(3)
C8A 0.076(4) 0.023(3) 0.038(3) 0.011(2) -0.006(3) 0.006(3)
C9B 0.085(3) 0.059(3) 0.044(3) 0.018(2) -0.003(3) 0.002(3)
C9A 0.050(3) 0.033(3) 0.036(3) 0.008(2) -0.007(2) -0.003(2)
C10B 0.097(5) 0.059(4) 0.027(3) 0.010(3) -0.004(3) -0.008(4)
C10A 0.038(3) 0.037(3) 0.047(3) 0.015(2) -0.008(2) 0.006(2)
C11B 0.081(4) 0.044(4) 0.026(3) 0.007(2) -0.002(3) 0.005(3)
C11A 0.041(3) 0.024(3) 0.041(3) 0.011(2) -0.013(2) 0.005(2)
N1A 0.059(2) 0.024(2) 0.0237(17) 0.0039(15) -0.0045(16) 0.0245(19)
N1B 0.047(2) 0.035(2) 0.035(2) -0.0019(17) -0.0221(18) 0.0171(19)
N3A 0.037(2) 0.026(2) 0.0201(17) -0.0049(14) -0.0103(14) 0.0199(17)
N3B 0.038(2) 0.025(2) 0.0229(18) 0.0004(15) -0.0100(15) 0.0158(17)
B 0.045(3) 0.062(4) 0.043(3) -0.013(3) -0.009(2) 0.039(3)
F1 0.0538(18) 0.050(2) 0.0579(18) 0.0004(15) 0.0130(14) 0.0363(16)
F2A 0.041(3) 0.030(3) 0.074(3) 0.018(2) 0.009(2) 0.020(2)
F3A 0.053(4) 0.071(4) 0.048(3) 0.026(3) 0.002(2) 0.029(3)
F4A 0.023(2) 0.038(3) 0.098(4) 0.034(3) 0.003(2) 0.006(2)
F2B 0.064(5) 0.034(4) 0.067(5) 0.003(4) -0.012(4) 0.036(4)
F3B 0.040(4) 0.043(5) 0.051(5) 0.001(4) -0.009(4) 0.006(4)
F4B 0.034(4) 0.066(5) 0.056(4) -0.004(4) 0.000(3) 0.032(4)
O1 0.069(3) 0.138(5) 0.041(2) -0.007(2) -0.0199(19) 0.056(3)
C12 0.063(4) 0.151(7) 0.066(4) -0.012(4) -0.011(3) 0.036(5)
C13A 0.115(15) 0.090(15) 0.099(13) 0.032(11) 0.017(11) 0.048(12)
C13B 0.092(9) 0.068(9) 0.091(9) 0.037(7) -0.029(7) -0.027(7)

loop_
_atom_type_symbol
_atom_type_description
_atom_type_scat_dispersion_real
_atom_type_scat_dispersion_imag
_atom_type_scat_source
C C 0.0033 0.0016 'International Tables Vol C Tables 4.2.6.8 and 6.1.1.4'
H H 0.0000 0.0000 'International Tables Vol C Tables 4.2.6.8 and 6.1.1.4'
B B 0.0013 0.0007 'International Tables Vol C Tables 4.2.6.8 and 6.1.1.4'
Cu Cu 0.3201 1.2651 'International Tables Vol C Tables 4.2.6.8 and 6.1.1.4'
F F 0.0171 0.0103 'International Tables Vol C Tables 4.2.6.8 and 6.1.1.4'
N N 0.0061 0.0033 'International Tables Vol C Tables 4.2.6.8 and 6.1.1.4'
O O 0.0106 0.0060 'International Tables Vol C Tables 4.2.6.8 and 6.1.1.4'

loop_
_geom_angle_atom_site_label_1
_geom_angle_atom_site_label_2
_geom_angle_atom_site_label_3
_geom_angle
_geom_angle_site_symmetry_1
_geom_angle_site_symmetry_3
_geom_angle_publ_flag
N3B Cu N3B 180.0 . 2 ?
N3B Cu N3A 90.65(14) . 2 ?
N3B Cu N3A 89.35(14) 2 2 ?
N3B Cu N3A 89.35(14) . . ?
N3B Cu N3A 90.65(14) 2 . ?
N3A Cu N3A 180.00(17) 2 . ?
N3B C2B N1B 110.2(4) . . ?
N3B C2B H2B 124.9 . . ?
N1B C2B H2B 124.9 . . ?
N3A C2A N1A 111.6(4) . . ?
N3A C2A H2A 124.2 . . ?
N1A C2A H2A 124.2 . . ?
C5B C4B N3B 110.3(4) . . ?
C5B C4B H4B 124.8 . . ?
N3B C4B H4B 124.8 . . ?
C5A C4A N3A 110.3(4) . . ?
C5A C4A H4A 124.9 . . ?
N3A C4A H4A 124.9 . . ?
N1B C5B C4B 105.1(4) . . ?
N1B C5B C6B 124.3(4) . . ?
C4B C5B C6B 130.6(5) . . ?
C4A C5A N1A 104.3(4) . . ?
C4A C5A C6A 131.8(4) . . ?
N1A C5A C6A 123.8(4) . . ?
C11B C6B C7B 119.0(5) . . ?
C11B C6B C5B 120.3(5) . . ?
C7B C6B C5B 120.7(6) . . ?
C7A C6A C11A 118.6(5) . . ?
C7A C6A C5A 122.3(4) . . ?
C11A C6A C5A 119.1(4) . . ?
C6B C7B C8B 117.9(6) . . ?
C6B C7B H7B 121.0 . . ?
C8B C7B H7B 121.0 . . ?
C8A C7A C6A 120.1(5) . . ?
C8A C7A H7A 119.9 . . ?
C6A C7A H7A 119.9 . . ?
C9B C8B C7B 121.5(6) . . ?
C9B C8B H8B 119.2 . . ?
C7B C8B H8B 119.2 . . ?
C9A C8A C7A 121.2(5) . . ?
C9A C8A H8A 119.4 . . ?
C7A C8A H8A 119.4 . . ?
C8B C9B C10B 119.6(6) . . ?
C8B C9B H9B 120.2 . . ?
C10B C9B H9B 120.2 . . ?
C8A C9A C10A 119.0(5) . . ?
C8A C9A H9A 120.5 . . ?
C10A C9A H9A 120.5 . . ?
C9B C10B C11B 121.4(7) . . ?
C9B C10B H10B 119.3 . . ?
C11B C10B H10B 119.3 . . ?
C11A C10A C9A 120.3(5) . . ?
C11A C10A H10A 119.8 . . ?
C9A C10A H10A 119.8 . . ?
C6B C11B C10B 120.6(6) . . ?
C6B C11B H11B 119.7 . . ?
C10B C11B H11B 119.7 . . ?
C10A C11A C6A 120.7(5) . . ?
C10A C11A H11A 119.6 . . ?
C6A C11A H11A 119.6 . . ?
C2A N1A C5A 108.5(4) . . ?
C2A N1A H1A 122(4) . . ?
C5A N1A H1A 129(4) . . ?
C2B N1B C5B 108.8(4) . . ?
C2B N1B H1B 116(4) . . ?
C5B N1B H1B 134(4) . . ?
C2A N3A C4A 105.3(4) . . ?
C2A N3A Cu 125.7(3) . . ?
C4A N3A Cu 128.8(3) . . ?
C2B N3B C4B 105.6(4) . . ?
C2B N3B Cu 128.1(3) . . ?
C4B N3B Cu 126.3(3) . . ?
F2A B F1 129.3(5) . . ?
F1 B F4B 124.3(5) . . ?
F1 B F3B 115.6(6) . . ?
F4B B F3B 118.4(7) . . ?
F2A B F3A 112.0(5) . . ?
F1 B F3A 103.1(4) . . ?
F2A B F4A 110.9(5) . . ?
F1 B F4A 99.3(4) . . ?
F3A B F4A 97.1(5) . . ?
F1 B F2B 92.3(4) . . ?
F4B B F2B 94.4(6) . . ?
F3B B F2B 96.7(6) . . ?
C12 O1 H1 103(6) . . ?
O1 C12 C13A 120.4(10) . . ?
O1 C12 C13B 104.5(7) . . ?
O1 C12 H12A 107.2 . . ?
C13A C12 H12A 107.2 . . ?
O1 C12 H12B 107.2 . . ?
C13A C12 H12B 107.2 . . ?
H12A C12 H12B 106.9 . . ?
O1 C12 H12C 110.9 . . ?
C13B C12 H12C 110.9 . . ?
O1 C12 H12D 110.9 . . ?
C13B C12 H12D 110.9 . . ?
H12C C12 H12D 108.9 . . ?
C12 C13A H13A 109.5 . . ?
C12 C13A H13B 109.5 . . ?
H13A C13A H13B 109.5 . . ?
C12 C13A H13C 109.5 . . ?
H13A C13A H13C 109.5 . . ?
H13B C13A H13C 109.5 . . ?
C12 C13B H13D 109.5 . . ?
C12 C13B H13E 109.5 . . ?
H13D C13B H13E 109.5 . . ?
C12 C13B H13F 109.5 . . ?
H13D C13B H13F 109.5 . . ?
H13E C13B H13F 109.5 . . ?

loop_
_geom_bond_atom_site_label_1
_geom_bond_atom_site_label_2
_geom_bond_distance
_geom_bond_site_symmetry_2
_geom_bond_publ_flag
Cu N3B 1.987(3) . ?
Cu N3B 1.987(3) 2 ?
Cu N3A 2.002(4) 2 ?
Cu N3A 2.002(4) . ?
C2B N3B 1.324(6) . ?
C2B N1B 1.349(6) . ?
C2B H2B 0.9500 . ?
C2A N3A 1.311(6) . ?
C2A N1A 1.334(6) . ?
C2A H2A 0.9500 . ?
C4B C5B 1.362(6) . ?
C4B N3B 1.372(6) . ?
C4B H4B 0.9500 . ?
C4A C5A 1.368(6) . ?
C4A N3A 1.380(6) . ?
C4A H4A 0.9500 . ?
C5B N1B 1.358(7) . ?
C5B C6B 1.477(6) . ?
C5A N1A 1.378(6) . ?
C5A C6A 1.468(7) . ?
C6B C11B 1.363(8) . ?
C6B C7B 1.395(7) . ?
C6A C7A 1.388(7) . ?
C6A C11A 1.395(7) . ?
C7B C8B 1.424(8) . ?
C7B H7B 0.9500 . ?
C7A C8A 1.383(8) . ?
C7A H7A 0.9500 . ?
C8B C9B 1.334(9) . ?
C8B H8B 0.9500 . ?
C8A C9A 1.377(8) . ?
C8A H8A 0.9500 . ?
C9B C10B 1.345(9) . ?
C9B H9B 0.9500 . ?
C9A C10A 1.383(7) . ?
C9A H9A 0.9500 . ?
C10B C11B 1.381(7) . ?
C10B H10B 0.9500 . ?
C10A C11A 1.381(7) . ?
C10A H10A 0.9500 . ?
C11B H11B 0.9500 . ?
C11A H11A 0.9500 . ?
N1A H1A 0.86(2) . ?
N1B H1B 0.86(2) . ?
B F2A 1.212(7) . ?
B F1 1.323(6) . ?
B F4B 1.328(7) . ?
B F3B 1.340(8) . ?
B F3A 1.483(7) . ?
B F4A 1.504(7) . ?
B F2B 1.574(6) . ?
O1 C12 1.435(8) . ?
O1 H1 0.86(2) . ?
C12 C13A 1.498(8) . ?
C12 C13B 1.555(9) . ?
C12 H12A 0.9900 . ?
C12 H12B 0.9900 . ?
C12 H12C 0.9900 . ?
C12 H12D 0.9900 . ?
C13A H13A 0.9800 . ?
C13A H13B 0.9800 . ?
C13A H13C 0.9800 . ?
C13B H13D 0.9800 . ?
C13B H13E 0.9800 . ?
C13B H13F 0.9800 . ?

loop_
_geom_hbond_atom_site_label_D
_geom_hbond_atom_site_label_H
_geom_hbond_atom_site_label_A
_geom_hbond_distance_DH
_geom_hbond_distance_HA
_geom_hbond_distance_DA
_geom_hbond_angle_DHA
_geom_hbond_site_symmetry_A
_geom_hbond_publ_flag
C2B H2B F4A^a 0.95 2.24 3.018(7) 138.0 1_655 yes
C2A H2A F2B^b 0.95 2.42 3.338(9) 161.6 2 yes
C4B H4B F3A^a 0.95 2.43 3.058(8) 123.6 . yes
C4A H4A F4A^a 0.95 2.45 3.382(7) 166.7 . yes
N1A H1A F2A^a 0.86(2) 1.93(3) 2.722(6) 151(5) 1_545 yes
N1A H1A F2B^b 0.86(2) 2.09(4) 2.787(8) 138(5) 1_545 yes
N1A H1A F4B^b 0.86(2) 2.49(3) 3.332(11) 166(5) 1_545 yes
N1B H1B O1 0.86(2) 1.96(3) 2.798(6) 165(6) . yes
O1 H1 F3A^a 0.86(2) 1.902(10) 2.671(8) 148(4) 1_655 yes
O1 H1 F3B^b 0.86(2) 2.22(2) 3.051(11) 163(5) 1_655 yes
